data_1547620
loop_
_publ_author_name
'Osuka, Atsuhiro'
'Fujimoto, Keisuke'

_publ_section_title
;
 Effective stabilization of a planar phosphorus(III) center embedded in a
 porphyrin-based fused aromatic skeleton
;
_journal_name_full 'Chem. Sci.'
_journal_paper_doi 10.1039/C7SC03882H
_journal_year 2017
_chemical_formula_moiety 'C68 H57 N4 Ni O P S2, 3.641(C Cl4)'
_chemical_formula_sum 'C71.65 H57 Cl14.59 N4 Ni O P S2'
_chemical_formula_weight 1660.94
_space_group_crystal_system triclinic
_space_group_IT_number 2
_space_group_name_Hall '-P 1'
_space_group_name_H-M_alt 'P -1'
_symmetry_space_group_name_Hall '-P 1'
_symmetry_space_group_name_H-M 'P -1'
_atom_sites_solution_hydrogens geom
_audit_creation_method SHELXL-2014/7
_audit_update_record
;
2017-09-01 deposited with the CCDC.
2017-10-06 downloaded from the CCDC.
;
_cell_angle_alpha 96.635(3)
_cell_angle_beta 103.033(7)
_cell_angle_gamma 104.706(2)
_cell_formula_units_Z 2
_cell_length_a 14.070(3)
_cell_length_b 15.707(3)
_cell_length_c 18.170(3)
_cell_measurement_reflns_used 3219
_cell_measurement_temperature 93(2)
_cell_measurement_theta_max 68.2
_cell_measurement_theta_min 25.2
_cell_volume 3719.8(12)
_computing_structure_refinement 'SHELXL-2014/7 (Sheldrick, 2014)'
_diffrn_ambient_temperature 93(2)
_diffrn_detector_area_resol_mean 5.8140
_diffrn_measured_fraction_theta_full 0.970
_diffrn_measured_fraction_theta_max 0.966
_diffrn_measurement_device_type 'Rigaku XtaLAB P200'
_diffrn_measurement_method \w
_diffrn_radiation_type CuK\a
_diffrn_radiation_wavelength 1.54187
_diffrn_reflns_av_R_equivalents 0.0669
_diffrn_reflns_av_unetI/netI 0.0552
_diffrn_reflns_Laue_measured_fraction_full 0.970
_diffrn_reflns_Laue_measured_fraction_max 0.966
_diffrn_reflns_limit_h_max 16
_diffrn_reflns_limit_h_min -16
_diffrn_reflns_limit_k_max 18
_diffrn_reflns_limit_k_min -18
_diffrn_reflns_limit_l_max 18
_diffrn_reflns_limit_l_min -21
_diffrn_reflns_number 48771
_diffrn_reflns_point_group_measured_fraction_full 0.970
_diffrn_reflns_point_group_measured_fraction_max 0.966
_diffrn_reflns_theta_full 67.687
_diffrn_reflns_theta_max 68.491
_diffrn_reflns_theta_min 6.538
_exptl_absorpt_coefficient_mu 6.295
_exptl_absorpt_correction_T_max 1.000
_exptl_absorpt_correction_T_min 0.639
_exptl_absorpt_correction_type multi-scan
_exptl_absorpt_process_details 'REQAB (Rigaku, 1998)'
_exptl_crystal_colour Red
_exptl_crystal_density_diffrn 1.483
_exptl_crystal_description Prism
_exptl_crystal_F_000 1692
_exptl_crystal_size_max 0.280
_exptl_crystal_size_mid 0.140
_exptl_crystal_size_min 0.010
_refine_diff_density_max 2.162
_refine_diff_density_min -1.393
_refine_diff_density_rms 0.111
_refine_ls_extinction_method none
_refine_ls_goodness_of_fit_ref 1.050
_refine_ls_hydrogen_treatment constr
_refine_ls_matrix_type full
_refine_ls_number_parameters 965
_refine_ls_number_reflns 13223
_refine_ls_number_restraints 150
_refine_ls_restrained_S_all 1.097
_refine_ls_R_factor_all 0.0847
_refine_ls_R_factor_gt 0.0674
_refine_ls_shift/su_max 0.002
_refine_ls_shift/su_mean 0.000
_refine_ls_structure_factor_coef Fsqd
_refine_ls_weighting_details 'w=1/[\s^2^(Fo^2^)+(0.1315P)^2^+2.7840P] where P=(Fo^2^+2Fc^2^)/3'
_refine_ls_weighting_scheme calc
_refine_ls_wR_factor_gt 0.1875
_refine_ls_wR_factor_ref 0.1989
_reflns_Friedel_coverage 0.000
_reflns_number_gt 9994
_reflns_number_total 13223
_reflns_threshold_expression 'I > 2\s(I)'
_cod_data_source_file c7sc03882h2.cif
_cod_data_source_block 1028kf
_cod_database_code 1547620
_shelx_shelxl_version_number 2014/7
_shelx_space_group_comment
;
The symmetry employed for this shelxl refinement is uniquely defined
by the following loop, which should always be used as a source of
symmetry information in preference to the above space-group names.
They are only intended as comments.
;
_shelx_estimated_absorpt_t_min 0.272
_shelx_estimated_absorpt_t_max 0.940

loop_
_space_group_symop_operation_xyz
'x, y, z'
'-x, -y, -z'

loop_
_atom_site_label
_atom_site_type_symbol
_atom_site_fract_x
_atom_site_fract_y
_atom_site_fract_z
_atom_site_U_iso_or_equiv
_atom_site_adp_type
_atom_site_occupancy
_atom_site_site_symmetry_order
_atom_site_calc_flag
_atom_site_refinement_flags_posn
_atom_site_refinement_flags_adp
_atom_site_refinement_flags_occupancy
_atom_site_disorder_assembly
_atom_site_disorder_group
Ni1 Ni 0.61458(4) 0.47845(4) 0.77851(4) 0.01661(17) Uani 1 1 d . . . . .
P1 P 0.83367(7) 0.27552(6) 0.72647(6) 0.0192(2) Uani 1 1 d . . . . .
N1 N 0.6269(2) 0.36648(19) 0.80701(18) 0.0184(6) Uani 1 1 d . . . . .
N2 N 0.4828(2) 0.45357(19) 0.80045(18) 0.0182(6) Uani 1 1 d . . . . .
N3 N 0.6032(2) 0.5913(2) 0.75147(18) 0.0190(7) Uani 1 1 d . . . . .
N4 N 0.7470(2) 0.50339(19) 0.75745(19) 0.0185(6) Uani 1 1 d . . . . .
O1 O 0.7690(2) 0.20825(17) 0.65737(16) 0.0256(6) Uani 1 1 d . . . . .
S1 S 0.79290(7) 0.14182(6) 0.91443(6) 0.0247(2) Uani 1 1 d . . . . .
S2 S 1.07288(6) 0.48497(6) 0.68753(6) 0.0213(2) Uani 1 1 d . . . . .
C1 C 0.7736(3) 0.3556(2) 0.7586(2) 0.0182(7) Uani 1 1 d . . . . .
C2 C 0.6993(3) 0.3262(2) 0.7961(2) 0.0183(7) Uani 1 1 d . . . . .
C3 C 0.6968(3) 0.2516(2) 0.8362(2) 0.0204(8) Uani 1 1 d . . . . .
C4 C 0.6204(3) 0.2467(2) 0.8714(2) 0.0220(8) Uani 1 1 d . . . . .
H1 H 0.6011 0.2057 0.9037 0.026 Uiso 1 1 calc R U . . .
C5 C 0.5744(3) 0.3153(2) 0.8506(2) 0.0202(8) Uani 1 1 d . . . . .
C6 C 0.4850(3) 0.3245(2) 0.8660(2) 0.0200(8) Uani 1 1 d . . . . .
C7 C 0.4405(3) 0.3879(2) 0.8375(2) 0.0193(8) Uani 1 1 d . . . . .
C8 C 0.3398(3) 0.3904(3) 0.8409(2) 0.0225(8) Uani 1 1 d . . . . .
H2 H 0.2956 0.3525 0.8639 0.027 Uiso 1 1 calc R U . . .
C9 C 0.3205(3) 0.4573(2) 0.8049(2) 0.0210(8) Uani 1 1 d . . . . .
H3 H 0.2596 0.4747 0.7972 0.025 Uiso 1 1 calc R U . . .
C10 C 0.4092(3) 0.4972(2) 0.7805(2) 0.0189(7) Uani 1 1 d . . . . .
C11 C 0.4233(3) 0.5748(2) 0.7493(2) 0.0201(8) Uani 1 1 d . . . . .
C12 C 0.5176(3) 0.6201(2) 0.7400(2) 0.0193(8) Uani 1 1 d . . . . .
C13 C 0.5402(3) 0.7092(3) 0.7228(2) 0.0234(8) Uani 1 1 d . . . . .
H4 H 0.4938 0.7438 0.7128 0.028 Uiso 1 1 calc R U . . .
C14 C 0.6389(3) 0.7341(3) 0.7236(2) 0.0250(9) Uani 1 1 d . . . . .
H5 H 0.6759 0.7898 0.7146 0.030 Uiso 1 1 calc R U . . .
C15 C 0.6784(3) 0.6605(2) 0.7408(2) 0.0203(8) Uani 1 1 d . . . . .
C16 C 0.7776(3) 0.6599(2) 0.7414(2) 0.0192(8) Uani 1 1 d . . . . .
C17 C 0.8080(3) 0.5841(2) 0.7480(2) 0.0185(8) Uani 1 1 d . . . . .
C18 C 0.9024(3) 0.5732(2) 0.7355(2) 0.0202(8) Uani 1 1 d . . . . .
H6 H 0.9581 0.6190 0.7303 0.024 Uiso 1 1 calc R U . . .
C19 C 0.8965(3) 0.4849(2) 0.7324(2) 0.0187(8) Uani 1 1 d . . . . .
C20 C 0.7997(3) 0.4427(2) 0.7471(2) 0.0186(8) Uani 1 1 d . . . . .
C21 C 0.7787(3) 0.2098(2) 0.8455(2) 0.0218(8) Uani 1 1 d . . . . .
C22 C 0.8565(3) 0.2236(2) 0.8103(2) 0.0220(8) Uani 1 1 d . . . . .
C23 C 0.9345(3) 0.1834(2) 0.8418(2) 0.0233(8) Uani 1 1 d . . . . .
C24 C 0.9084(3) 0.1350(2) 0.8989(2) 0.0241(8) Uani 1 1 d . . . . .
C25 C 0.9731(3) 0.0932(3) 0.9402(3) 0.0288(9) Uani 1 1 d . . . . .
H7 H 0.9535 0.0599 0.9775 0.035 Uiso 1 1 calc R U . . .
C26 C 1.0673(3) 0.1016(3) 0.9253(3) 0.0349(10) Uani 1 1 d . . . . .
H8 H 1.1130 0.0738 0.9529 0.042 Uiso 1 1 calc R U . . .
C27 C 1.0956(3) 0.1502(3) 0.8703(3) 0.0334(10) Uani 1 1 d . . . . .
H9 H 1.1608 0.1559 0.8617 0.040 Uiso 1 1 calc R U . . .
C28 C 1.0305(3) 0.1901(3) 0.8281(3) 0.0262(9) Uani 1 1 d . . . . .
H10 H 1.0504 0.2219 0.7900 0.031 Uiso 1 1 calc R U . . .
C29 C 0.9641(3) 0.4344(2) 0.7145(2) 0.0189(8) Uani 1 1 d . . . . .
C30 C 0.9456(3) 0.3429(2) 0.7075(2) 0.0189(8) Uani 1 1 d . . . . .
C31 C 1.0158(3) 0.3106(2) 0.6732(2) 0.0209(8) Uani 1 1 d . . . . .
C32 C 1.0921(3) 0.3818(2) 0.6610(2) 0.0198(8) Uani 1 1 d . . . . .
C33 C 1.1698(3) 0.3664(3) 0.6303(2) 0.0240(8) Uani 1 1 d . . . . .
H11 H 1.2216 0.4149 0.6240 0.029 Uiso 1 1 calc R U . . .
C34 C 1.1696(3) 0.2789(3) 0.6093(2) 0.0273(9) Uani 1 1 d . . . . .
H12 H 1.2226 0.2670 0.5891 0.033 Uiso 1 1 calc R U . . .
C35 C 1.0914(3) 0.2073(3) 0.6177(3) 0.0280(9) Uani 1 1 d . . . . .
H13 H 1.0914 0.1475 0.6016 0.034 Uiso 1 1 calc R U . . .
C36 C 1.0150(3) 0.2221(3) 0.6486(2) 0.0249(9) Uani 1 1 d . . . . .
H14 H 0.9623 0.1731 0.6534 0.030 Uiso 1 1 calc R U . . .
C37 C 0.4346(3) 0.2615(3) 0.9115(3) 0.0241(9) Uani 1 1 d . . . . .
C38 C 0.3806(3) 0.1726(3) 0.8762(3) 0.0327(10) Uani 1 1 d . . . . .
C39 C 0.3437(3) 0.1131(3) 0.9218(4) 0.0426(13) Uani 1 1 d . . . . .
H15 H 0.3084 0.0525 0.8986 0.051 Uiso 1 1 calc R U . . .
C40 C 0.3572(3) 0.1397(3) 1.0001(4) 0.0455(14) Uani 1 1 d . . . . .
C41 C 0.4058(3) 0.2289(3) 1.0321(3) 0.0407(12) Uani 1 1 d . . . . .
H16 H 0.4127 0.2489 1.0850 0.049 Uiso 1 1 calc R U . . .
C42 C 0.4453(3) 0.2907(3) 0.9890(3) 0.0280(9) Uani 1 1 d . . . . .
C43 C 0.3606(4) 0.1415(3) 0.7904(3) 0.0488(13) Uani 1 1 d . . . . .
H17 H 0.3916 0.1914 0.7675 0.073 Uiso 1 1 calc R U . . .
H18 H 0.3903 0.0924 0.7815 0.073 Uiso 1 1 calc R U . . .
H19 H 0.2869 0.1206 0.7667 0.073 Uiso 1 1 calc R U . . .
C44 C 0.3200(5) 0.0718(4) 1.0471(4) 0.069(2) Uani 1 1 d . . . . .
H20 H 0.3353 0.1013 1.1007 0.104 Uiso 1 1 calc R U . . .
H21 H 0.2462 0.0449 1.0267 0.104 Uiso 1 1 calc R U . . .
H22 H 0.3543 0.0249 1.0443 0.104 Uiso 1 1 calc R U . . .
C45 C 0.4995(4) 0.3863(3) 1.0269(3) 0.0372(10) Uani 1 1 d . . . . .
H23 H 0.4995 0.3942 1.0812 0.056 Uiso 1 1 calc R U . . .
H24 H 0.5699 0.4013 1.0229 0.056 Uiso 1 1 calc R U . . .
H25 H 0.4645 0.4257 1.0013 0.056 Uiso 1 1 calc R U . . .
C46 C 0.3399(3) 0.6197(2) 0.7339(2) 0.0209(8) Uani 1 1 d . . . . .
C47 C 0.3180(3) 0.6632(3) 0.7954(2) 0.0225(8) Uani 1 1 d . . . . .
H26 H 0.3504 0.6588 0.8461 0.027 Uiso 1 1 calc R U . . .
C48 C 0.2484(3) 0.7140(2) 0.7842(2) 0.0242(8) Uani 1 1 d . . . . .
C49 C 0.2015(3) 0.7170(2) 0.7086(2) 0.0238(9) Uani 1 1 d . . . . .
H27 H 0.1545 0.7512 0.6998 0.029 Uiso 1 1 calc R U . . .
C50 C 0.2211(3) 0.6718(3) 0.6451(2) 0.0240(9) Uani 1 1 d . . . . .
C51 C 0.2920(3) 0.6236(3) 0.6588(2) 0.0220(8) Uani 1 1 d . . . . .
H28 H 0.3078 0.5933 0.6169 0.026 Uiso 1 1 calc R U . . .
C52 C 0.2297(3) 0.7625(3) 0.8554(3) 0.0310(9) Uani 1 1 d . . . . .
C53 C 0.3299(3) 0.8272(3) 0.9064(3) 0.0391(11) Uani 1 1 d . . . . .
H29 H 0.3171 0.8578 0.9517 0.059 Uiso 1 1 calc R U . . .
H30 H 0.3785 0.7937 0.9227 0.059 Uiso 1 1 calc R U . . .
H31 H 0.3582 0.8715 0.8773 0.059 Uiso 1 1 calc R U . . .
C54 C 0.1856(4) 0.6918(3) 0.9005(3) 0.0460(12) Uani 1 1 d . . . . .
H32 H 0.1732 0.7217 0.9463 0.069 Uiso 1 1 calc R U . . .
H33 H 0.1214 0.6507 0.8678 0.069 Uiso 1 1 calc R U . . .
H34 H 0.2343 0.6581 0.9161 0.069 Uiso 1 1 calc R U . . .
C55 C 0.1523(4) 0.8150(4) 0.8343(3) 0.0470(13) Uani 1 1 d . . . . .
H35 H 0.1427 0.8448 0.8814 0.071 Uiso 1 1 calc R U . . .
H36 H 0.1777 0.8600 0.8048 0.071 Uiso 1 1 calc R U . . .
H37 H 0.0871 0.7737 0.8033 0.071 Uiso 1 1 calc R U . . .
C56 C 0.1659(3) 0.6772(3) 0.5628(3) 0.0304(10) Uani 1 1 d . . . . .
C57 C 0.1855(5) 0.6134(6) 0.5017(3) 0.071(2) Uani 1 1 d . . . . .
H38 H 0.1635 0.5520 0.5106 0.106 Uiso 1 1 calc R U . . .
H39 H 0.1471 0.6174 0.4507 0.106 Uiso 1 1 calc R U . . .
H40 H 0.2584 0.6300 0.5047 0.106 Uiso 1 1 calc R U . . .
C58 C 0.1991(5) 0.7735(5) 0.5508(4) 0.084(3) Uani 1 1 d . . . . .
H41 H 0.1858 0.8130 0.5907 0.126 Uiso 1 1 calc R U . . .
H42 H 0.2721 0.7910 0.5541 0.126 Uiso 1 1 calc R U . . .
H43 H 0.1608 0.7784 0.5001 0.126 Uiso 1 1 calc R U . . .
C59 C 0.0500(3) 0.6499(4) 0.5532(3) 0.0410(11) Uani 1 1 d . . . . .
H44 H 0.0272 0.5879 0.5607 0.061 Uiso 1 1 calc R U . . .
H45 H 0.0341 0.6896 0.5913 0.061 Uiso 1 1 calc R U . . .
H46 H 0.0150 0.6548 0.5014 0.061 Uiso 1 1 calc R U . . .
C60 C 0.8479(3) 0.7423(2) 0.7266(2) 0.0220(8) Uani 1 1 d . . . . .
C61 C 0.8648(3) 0.7435(3) 0.6534(3) 0.0280(9) Uani 1 1 d . . . . .
C62 C 0.9306(4) 0.8208(3) 0.6413(3) 0.0411(12) Uani 1 1 d . . . . .
H47 H 0.9432 0.8219 0.5922 0.049 Uiso 1 1 calc R U . . .
C63 C 0.9778(4) 0.8958(3) 0.6987(4) 0.0464(13) Uani 1 1 d . . . . .
C64 C 0.9551(3) 0.8941(3) 0.7688(3) 0.0370(11) Uani 1 1 d . . . . .
H48 H 0.9829 0.9464 0.8076 0.044 Uiso 1 1 calc R U . . .
C65 C 0.8922(3) 0.8175(3) 0.7842(3) 0.0277(9) Uani 1 1 d . . . . .
C66 C 0.8113(3) 0.6658(3) 0.5877(3) 0.0345(10) Uani 1 1 d . . . . .
H49 H 0.7685 0.6174 0.6058 0.052 Uiso 1 1 calc R U . . .
H50 H 0.7686 0.6853 0.5465 0.052 Uiso 1 1 calc R U . . .
H51 H 0.8621 0.6440 0.5683 0.052 Uiso 1 1 calc R U . . .
C67 C 1.0515(5) 0.9788(4) 0.6847(5) 0.077(2) Uani 1 1 d . . . . .
H52 H 1.0584 0.9679 0.6322 0.115 Uiso 1 1 calc R U . . .
H53 H 1.0249 1.0303 0.6915 0.115 Uiso 1 1 calc R U . . .
H54 H 1.1183 0.9912 0.7214 0.115 Uiso 1 1 calc R U . . .
C68 C 0.8759(4) 0.8189(3) 0.8632(3) 0.0404(11) Uani 1 1 d . . . . .
H55 H 0.9134 0.8778 0.8953 0.061 Uiso 1 1 calc R U . . .
H56 H 0.8030 0.8074 0.8596 0.061 Uiso 1 1 calc R U . . .
H57 H 0.9006 0.7726 0.8863 0.061 Uiso 1 1 calc R U . . .
C69 C 0.8651(3) 0.5738(3) 1.0043(3) 0.0368(10) Uani 1 1 d . . . . .
Cl1 Cl 0.90627(9) 0.57500(8) 1.10358(7) 0.0418(3) Uani 1 1 d . . . . .
Cl2 Cl 0.76742(14) 0.62412(17) 0.98438(10) 0.0891(7) Uani 1 1 d . . . . .
Cl3 Cl 0.96831(13) 0.63950(15) 0.97619(11) 0.0843(6) Uani 1 1 d . . . . .
Cl4 Cl 0.83204(19) 0.46570(11) 0.95329(10) 0.0995(8) Uani 1 1 d . . . . .
C70 C 0.4442(8) 0.0256(5) 0.3062(5) 0.051(2) Uani 0.641(2) 1 d . . P A 1
Cl5 Cl 0.4958(3) 0.1099(2) 0.3900(3) 0.0514(8) Uani 0.641(2) 1 d . . P A 1
Cl6 Cl 0.4340(5) -0.0777(3) 0.3280(4) 0.103(2) Uani 0.641(2) 1 d . . P A 1
Cl7 Cl 0.3178(2) 0.02353(14) 0.26667(14) 0.0641(7) Uani 0.641(2) 1 d . . P A 1
Cl8 Cl 0.5097(4) 0.0500(4) 0.2364(3) 0.0955(16) Uani 0.641(2) 1 d . . P A 1
C71 C 0.4711(5) -0.3671(5) 0.4458(4) 0.0293(15) Uani 0.641(2) 1 d . . P A 1
Cl9 Cl 0.4100(5) -0.2909(5) 0.4057(5) 0.0531(16) Uani 0.641(2) 1 d . . P A 1
Cl10 Cl 0.38095(12) -0.47252(11) 0.43063(10) 0.0365(4) Uani 0.641(2) 1 d . . P A 1
Cl11 Cl 0.52581(18) -0.32723(13) 0.54523(14) 0.0298(5) Uani 0.641(2) 1 d . . P A 1
Cl12 Cl 0.5680(5) -0.3783(5) 0.4008(4) 0.0657(16) Uani 0.641(2) 1 d . . P A 1
C72 C 0.7737(11) -0.0289(8) 0.5040(7) 0.082(4) Uani 0.641(2) 1 d . . P A 1
Cl13 Cl 0.89428(18) -0.01486(15) 0.51407(16) 0.0642(7) Uani 0.641(2) 1 d . . P A 1
Cl14 Cl 0.73876(18) 0.04990(14) 0.55665(15) 0.0594(6) Uani 0.641(2) 1 d . . P A 1
Cl15 Cl 0.7134(2) -0.14021(15) 0.5270(2) 0.0814(9) Uani 0.641(2) 1 d . . P A 1
Cl16 Cl 0.7098(3) -0.0424(3) 0.40320(19) 0.0996(11) Uani 0.641(2) 1 d . . P A 1
C73 C 0.5290(10) 0.0215(8) 0.3474(8) 0.105(5) Uani 0.359(2) 1 d D U P A 2
Cl17 Cl 0.5492(9) 0.0674(6) 0.2713(6) 0.105(3) Uani 0.359(2) 1 d D U P A 2
Cl18 Cl 0.5063(9) 0.0959(7) 0.4093(7) 0.108(4) Uani 0.359(2) 1 d D U P A 2
Cl19 Cl 0.4481(7) -0.0803(4) 0.3287(4) 0.060(2) Uani 0.359(2) 1 d D U P A 2
Cl20 Cl 0.6352(5) -0.0084(5) 0.3851(5) 0.116(2) Uani 0.359(2) 1 d D U P A 2
C74 C 0.5218(10) -0.3105(10) 0.4546(8) 0.067(4) Uani 0.359(2) 1 d D U P A 2
Cl21 Cl 0.6307(3) -0.2211(4) 0.5006(4) 0.104(2) Uani 0.359(2) 1 d D U P A 2
Cl22 Cl 0.4950(6) -0.3716(7) 0.5266(5) 0.116(3) Uani 0.359(2) 1 d D U P A 2
Cl23 Cl 0.5490(10) -0.3777(9) 0.3864(8) 0.081(4) Uani 0.359(2) 1 d D U P A 2
Cl24 Cl 0.4152(8) -0.2750(10) 0.4176(9) 0.055(3) Uani 0.359(2) 1 d D U P A 2

loop_
_atom_site_aniso_label
_atom_site_aniso_U_11
_atom_site_aniso_U_22
_atom_site_aniso_U_33
_atom_site_aniso_U_23
_atom_site_aniso_U_13
_atom_site_aniso_U_12
Ni1 0.0165(3) 0.0163(3) 0.0211(4) 0.0093(3) 0.0085(2) 0.0061(2)
P1 0.0207(4) 0.0164(4) 0.0253(6) 0.0097(4) 0.0114(4) 0.0066(3)
N1 0.0170(13) 0.0196(15) 0.0221(18) 0.0092(13) 0.0085(12) 0.0059(11)
N2 0.0207(14) 0.0180(14) 0.0180(18) 0.0079(13) 0.0055(12) 0.0070(12)
N3 0.0176(14) 0.0209(15) 0.0228(18) 0.0091(13) 0.0094(12) 0.0072(12)
N4 0.0210(14) 0.0144(14) 0.0236(18) 0.0078(13) 0.0088(13) 0.0066(11)
O1 0.0289(13) 0.0227(13) 0.0261(16) 0.0046(12) 0.0104(12) 0.0061(11)
S1 0.0291(5) 0.0234(5) 0.0305(6) 0.0161(4) 0.0153(4) 0.0118(4)
S2 0.0191(4) 0.0194(4) 0.0304(6) 0.0103(4) 0.0124(4) 0.0066(3)
C1 0.0168(16) 0.0198(17) 0.022(2) 0.0084(15) 0.0085(14) 0.0072(13)
C2 0.0198(16) 0.0157(16) 0.020(2) 0.0033(15) 0.0062(14) 0.0055(13)
C3 0.0229(17) 0.0163(17) 0.024(2) 0.0061(15) 0.0088(15) 0.0053(14)
C4 0.0243(18) 0.0170(17) 0.028(2) 0.0116(16) 0.0114(16) 0.0053(14)
C5 0.0224(17) 0.0178(17) 0.022(2) 0.0087(15) 0.0071(15) 0.0049(14)
C6 0.0228(17) 0.0186(17) 0.020(2) 0.0069(15) 0.0104(15) 0.0024(14)
C7 0.0187(16) 0.0227(18) 0.017(2) 0.0049(15) 0.0063(14) 0.0045(14)
C8 0.0192(17) 0.0244(19) 0.028(2) 0.0108(17) 0.0122(16) 0.0055(14)
C9 0.0152(16) 0.0266(19) 0.023(2) 0.0071(16) 0.0071(15) 0.0070(14)
C10 0.0181(16) 0.0224(18) 0.016(2) 0.0037(15) 0.0049(14) 0.0051(14)
C11 0.0197(17) 0.0259(19) 0.018(2) 0.0075(16) 0.0062(15) 0.0103(15)
C12 0.0228(17) 0.0195(17) 0.020(2) 0.0073(15) 0.0082(15) 0.0100(14)
C13 0.0243(18) 0.0258(19) 0.027(2) 0.0123(17) 0.0098(16) 0.0131(15)
C14 0.0287(19) 0.0223(19) 0.030(2) 0.0143(17) 0.0108(17) 0.0114(15)
C15 0.0233(17) 0.0174(17) 0.024(2) 0.0090(15) 0.0102(15) 0.0071(14)
C16 0.0203(17) 0.0198(17) 0.020(2) 0.0076(15) 0.0079(15) 0.0058(14)
C17 0.0188(16) 0.0175(17) 0.021(2) 0.0084(15) 0.0073(14) 0.0045(13)
C18 0.0184(16) 0.0189(17) 0.027(2) 0.0106(16) 0.0102(15) 0.0052(14)
C19 0.0175(16) 0.0220(18) 0.020(2) 0.0105(16) 0.0075(14) 0.0063(14)
C20 0.0205(17) 0.0197(17) 0.018(2) 0.0062(15) 0.0072(14) 0.0080(14)
C21 0.0263(18) 0.0167(17) 0.026(2) 0.0102(16) 0.0097(16) 0.0062(14)
C22 0.0254(18) 0.0164(17) 0.027(2) 0.0085(16) 0.0112(16) 0.0057(14)
C23 0.0264(18) 0.0181(17) 0.028(2) 0.0092(16) 0.0085(16) 0.0084(14)
C24 0.0288(19) 0.0189(18) 0.027(2) 0.0085(16) 0.0096(16) 0.0070(15)
C25 0.036(2) 0.026(2) 0.032(3) 0.0163(18) 0.0141(18) 0.0134(17)
C26 0.036(2) 0.040(2) 0.039(3) 0.021(2) 0.0093(19) 0.0219(19)
C27 0.029(2) 0.043(2) 0.038(3) 0.017(2) 0.0150(19) 0.0180(18)
C28 0.0259(18) 0.028(2) 0.031(2) 0.0134(18) 0.0126(17) 0.0092(15)
C29 0.0187(16) 0.0219(18) 0.020(2) 0.0094(15) 0.0092(14) 0.0076(14)
C30 0.0205(17) 0.0187(17) 0.022(2) 0.0101(15) 0.0089(15) 0.0080(14)
C31 0.0216(17) 0.0250(19) 0.022(2) 0.0124(16) 0.0103(15) 0.0092(14)
C32 0.0227(17) 0.0218(18) 0.019(2) 0.0090(15) 0.0084(15) 0.0090(14)
C33 0.0225(18) 0.028(2) 0.027(2) 0.0120(17) 0.0116(16) 0.0091(15)
C34 0.0290(19) 0.033(2) 0.028(2) 0.0107(18) 0.0145(17) 0.0132(16)
C35 0.037(2) 0.025(2) 0.030(3) 0.0095(18) 0.0153(18) 0.0161(17)
C36 0.0287(19) 0.0220(19) 0.030(2) 0.0126(17) 0.0140(17) 0.0090(15)
C37 0.0219(17) 0.0227(19) 0.037(3) 0.0166(18) 0.0154(17) 0.0112(15)
C38 0.028(2) 0.022(2) 0.056(3) 0.012(2) 0.022(2) 0.0096(16)
C39 0.030(2) 0.027(2) 0.083(4) 0.026(2) 0.028(2) 0.0114(18)
C40 0.036(2) 0.048(3) 0.080(4) 0.048(3) 0.035(3) 0.026(2)
C41 0.039(2) 0.059(3) 0.047(3) 0.038(3) 0.026(2) 0.029(2)
C42 0.0254(19) 0.037(2) 0.032(3) 0.0193(19) 0.0145(17) 0.0157(17)
C43 0.043(3) 0.033(2) 0.063(4) -0.010(2) 0.023(3) -0.002(2)
C44 0.060(3) 0.076(4) 0.110(6) 0.074(4) 0.052(4) 0.038(3)
C45 0.045(2) 0.046(3) 0.022(3) 0.011(2) 0.0090(19) 0.014(2)
C46 0.0192(17) 0.0218(18) 0.027(2) 0.0117(16) 0.0104(15) 0.0079(14)
C47 0.0204(17) 0.0274(19) 0.024(2) 0.0109(17) 0.0089(15) 0.0095(15)
C48 0.0238(18) 0.0221(18) 0.031(2) 0.0078(17) 0.0129(16) 0.0082(15)
C49 0.0178(16) 0.0216(18) 0.037(3) 0.0128(17) 0.0098(16) 0.0084(14)
C50 0.0198(17) 0.0256(19) 0.030(2) 0.0163(17) 0.0092(16) 0.0044(15)
C51 0.0182(17) 0.0256(19) 0.025(2) 0.0088(16) 0.0093(15) 0.0060(14)
C52 0.028(2) 0.030(2) 0.036(3) 0.0020(19) 0.0124(18) 0.0095(17)
C53 0.033(2) 0.041(3) 0.043(3) 0.002(2) 0.012(2) 0.0102(19)
C54 0.054(3) 0.040(3) 0.050(3) 0.004(2) 0.036(3) 0.008(2)
C55 0.041(3) 0.048(3) 0.054(4) -0.003(2) 0.011(2) 0.023(2)
C56 0.0259(19) 0.040(2) 0.030(3) 0.020(2) 0.0083(17) 0.0123(17)
C57 0.070(4) 0.137(6) 0.027(3) 0.021(4) 0.011(3) 0.067(4)
C58 0.068(4) 0.078(4) 0.077(5) 0.060(4) -0.020(3) -0.014(3)
C59 0.029(2) 0.052(3) 0.040(3) 0.012(2) 0.003(2) 0.011(2)
C60 0.0204(17) 0.0187(18) 0.033(2) 0.0129(17) 0.0103(16) 0.0094(14)
C61 0.031(2) 0.027(2) 0.036(3) 0.0172(19) 0.0166(18) 0.0138(16)
C62 0.050(3) 0.036(2) 0.057(3) 0.029(2) 0.036(2) 0.019(2)
C63 0.046(3) 0.025(2) 0.077(4) 0.020(2) 0.033(3) 0.005(2)
C64 0.038(2) 0.0180(19) 0.056(3) 0.009(2) 0.017(2) 0.0042(17)
C65 0.0276(19) 0.0200(19) 0.041(3) 0.0119(18) 0.0141(18) 0.0092(15)
C66 0.037(2) 0.041(2) 0.035(3) 0.017(2) 0.015(2) 0.0175(19)
C67 0.086(4) 0.043(3) 0.107(6) 0.036(4) 0.051(4) -0.004(3)
C68 0.047(3) 0.030(2) 0.040(3) 0.004(2) 0.012(2) 0.0037(19)
C69 0.038(2) 0.046(3) 0.029(3) 0.011(2) 0.0092(19) 0.014(2)
Cl1 0.0527(6) 0.0448(6) 0.0276(6) 0.0101(5) 0.0083(5) 0.0141(5)
Cl2 0.0873(11) 0.172(2) 0.0631(11) 0.0613(12) 0.0421(9) 0.0965(13)
Cl3 0.0626(9) 0.1249(15) 0.0790(12) 0.0610(12) 0.0363(9) 0.0169(9)
Cl4 0.1588(19) 0.0470(8) 0.0494(10) -0.0028(7) -0.0322(11) 0.0121(10)
C70 0.088(6) 0.026(4) 0.055(6) 0.015(4) 0.048(5) 0.019(4)
Cl5 0.0521(14) 0.0230(10) 0.0712(19) 0.0047(11) 0.0097(12) 0.0046(9)
Cl6 0.106(3) 0.043(3) 0.124(5) -0.006(2) 0.008(3) -0.014(2)
Cl7 0.0864(16) 0.0375(10) 0.0564(15) 0.0041(9) 0.0003(12) 0.0156(10)
Cl8 0.136(4) 0.103(3) 0.091(3) 0.048(3) 0.084(3) 0.051(3)
C71 0.026(3) 0.033(4) 0.024(4) 0.003(3) 0.008(3) 0.000(3)
Cl9 0.070(3) 0.0476(17) 0.033(2) 0.017(2) -0.0027(15) 0.0127(13)
Cl10 0.0380(8) 0.0286(8) 0.0354(10) 0.0039(7) 0.0044(7) 0.0020(6)
Cl11 0.0344(10) 0.0304(9) 0.0205(10) -0.0012(7) 0.0024(7) 0.0090(7)
Cl12 0.0286(18) 0.116(3) 0.039(2) -0.0129(19) 0.018(2) 0.0021(16)
C72 0.142(11) 0.082(7) 0.066(7) 0.019(6) 0.065(7) 0.077(8)
Cl13 0.0619(13) 0.0474(12) 0.0841(19) -0.0012(11) 0.0326(12) 0.0111(10)
Cl14 0.0766(14) 0.0425(11) 0.0763(17) 0.0157(11) 0.0432(12) 0.0247(10)
Cl15 0.0836(17) 0.0415(12) 0.129(3) 0.0091(14) 0.0523(17) 0.0177(11)
Cl16 0.085(2) 0.136(3) 0.069(2) -0.0048(19) 0.0010(15) 0.043(2)
C73 0.112(7) 0.095(7) 0.120(8) 0.011(7) 0.053(6) 0.033(6)
Cl17 0.169(8) 0.073(4) 0.115(7) 0.044(5) 0.069(6) 0.071(5)
Cl18 0.099(6) 0.080(6) 0.161(9) 0.000(5) 0.083(6) 0.021(4)
Cl19 0.120(5) 0.029(3) 0.071(4) 0.036(3) 0.066(4) 0.042(3)
Cl20 0.080(4) 0.112(5) 0.136(6) -0.019(4) 0.015(4) 0.022(3)
C74 0.051(8) 0.097(11) 0.059(9) 0.009(8) 0.019(7) 0.030(8)
Cl21 0.048(2) 0.076(3) 0.161(6) -0.048(3) 0.009(3) 0.016(2)
Cl22 0.096(5) 0.207(9) 0.111(7) 0.102(7) 0.062(5) 0.097(6)
Cl23 0.054(6) 0.108(6) 0.060(6) -0.041(4) -0.002(4) 0.025(4)
Cl24 0.040(4) 0.087(8) 0.045(5) 0.013(4) 0.011(3) 0.028(4)

loop_
_atom_type_symbol
_atom_type_description
_atom_type_scat_dispersion_real
_atom_type_scat_dispersion_imag
_atom_type_scat_source
C C 0.0181 0.0091 'International Tables Vol C Tables 4.2.6.8 and 6.1.1.4'
H H 0.0000 0.0000 'International Tables Vol C Tables 4.2.6.8 and 6.1.1.4'
N N 0.0311 0.0180 'International Tables Vol C Tables 4.2.6.8 and 6.1.1.4'
O O 0.0492 0.0322 'International Tables Vol C Tables 4.2.6.8 and 6.1.1.4'
Ni Ni -3.0029 0.5091 'International Tables Vol C Tables 4.2.6.8 and 6.1.1.4'
P P 0.2955 0.4335 'International Tables Vol C Tables 4.2.6.8 and 6.1.1.4'
S S 0.3331 0.5567 'International Tables Vol C Tables 4.2.6.8 and 6.1.1.4'
Cl Cl 0.3639 0.7018 'International Tables Vol C Tables 4.2.6.8 and 6.1.1.4'

loop_
_geom_angle_atom_site_label_1
_geom_angle_atom_site_label_2
_geom_angle_atom_site_label_3
_geom_angle
N1 Ni1 N3 179.20(15)
N1 Ni1 N2 88.98(12)
N3 Ni1 N2 91.05(12)
N1 Ni1 N4 90.81(12)
N3 Ni1 N4 89.16(12)
N2 Ni1 N4 179.52(13)
O1 P1 C30 111.30(17)
O1 P1 C1 114.17(16)
C30 P1 C1 103.84(16)
O1 P1 C22 111.18(17)
C30 P1 C22 115.14(17)
C1 P1 C22 100.67(18)
C2 N1 C5 104.9(3)
C2 N1 Ni1 126.2(2)
C5 N1 Ni1 128.5(2)
C7 N2 C10 104.8(3)
C7 N2 Ni1 128.0(2)
C10 N2 Ni1 127.2(2)
C12 N3 C15 105.2(3)
C12 N3 Ni1 126.8(2)
C15 N3 Ni1 127.9(2)
C20 N4 C17 105.1(3)
C20 N4 Ni1 126.2(2)
C17 N4 Ni1 128.7(2)
C24 S1 C21 91.22(18)
C29 S2 C32 91.62(17)
C20 C1 C2 120.8(3)
C20 C1 P1 122.1(3)
C2 C1 P1 117.1(3)
N1 C2 C1 126.2(3)
N1 C2 C3 111.2(3)
C1 C2 C3 122.2(3)
C4 C3 C2 106.2(3)
C4 C3 C21 131.7(3)
C2 C3 C21 120.9(3)
C3 C4 C5 107.0(3)
C3 C4 H1 126.5
C5 C4 H1 126.5
C6 C5 N1 124.4(3)
C6 C5 C4 124.8(3)
N1 C5 C4 110.5(3)
C5 C6 C7 121.1(3)
C5 C6 C37 118.3(3)
C7 C6 C37 120.6(3)
N2 C7 C6 126.0(3)
N2 C7 C8 110.8(3)
C6 C7 C8 123.2(3)
C9 C8 C7 106.6(3)
C9 C8 H2 126.7
C7 C8 H2 126.7
C8 C9 C10 107.3(3)
C8 C9 H3 126.4
C10 C9 H3 126.4
N2 C10 C11 124.8(3)
N2 C10 C9 110.5(3)
C11 C10 C9 124.4(3)
C10 C11 C12 122.0(3)
C10 C11 C46 120.4(3)
C12 C11 C46 117.1(3)
N3 C12 C11 126.2(3)
N3 C12 C13 110.4(3)
C11 C12 C13 123.2(3)
C14 C13 C12 107.1(3)
C14 C13 H4 126.5
C12 C13 H4 126.5
C13 C14 C15 107.0(3)
C13 C14 H5 126.5
C15 C14 H5 126.5
N3 C15 C16 126.3(3)
N3 C15 C14 110.3(3)
C16 C15 C14 123.3(3)
C17 C16 C15 121.3(3)
C17 C16 C60 120.4(3)
C15 C16 C60 118.0(3)
C16 C17 N4 124.7(3)
C16 C17 C18 124.4(3)
N4 C17 C18 110.3(3)
C19 C18 C17 107.0(3)
C19 C18 H6 126.5
C17 C18 H6 126.5
C18 C19 C29 131.3(3)
C18 C19 C20 106.2(3)
C29 C19 C20 122.4(3)
N4 C20 C1 125.9(3)
N4 C20 C19 111.2(3)
C1 C20 C19 122.4(3)
C22 C21 C3 127.1(3)
C22 C21 S1 112.5(3)
C3 C21 S1 120.0(3)
C21 C22 C23 112.9(3)
C21 C22 P1 114.2(3)
C23 C22 P1 132.4(3)
C28 C23 C24 118.0(3)
C28 C23 C22 130.7(3)
C24 C23 C22 111.2(3)
C25 C24 C23 122.3(4)
C25 C24 S1 125.5(3)
C23 C24 S1 112.0(3)
C26 C25 C24 118.1(4)
C26 C25 H7 121.0
C24 C25 H7 121.0
C25 C26 C27 120.7(4)
C25 C26 H8 119.6
C27 C26 H8 119.6
C28 C27 C26 121.3(4)
C28 C27 H9 119.4
C26 C27 H9 119.4
C27 C28 C23 119.6(4)
C27 C28 H10 120.2
C23 C28 H10 120.2
C30 C29 C19 125.7(3)
C30 C29 S2 112.7(3)
C19 C29 S2 121.2(3)
C29 C30 C31 112.4(3)
C29 C30 P1 120.8(3)
C31 C30 P1 126.2(3)
C36 C31 C32 118.7(3)
C36 C31 C30 129.5(3)
C32 C31 C30 111.7(3)
C33 C32 C31 121.7(3)
C33 C32 S2 126.9(3)
C31 C32 S2 111.4(3)
C34 C33 C32 118.5(3)
C34 C33 H11 120.8
C32 C33 H11 120.8
C33 C34 C35 120.3(4)
C33 C34 H12 119.8
C35 C34 H12 119.8
C36 C35 C34 121.4(4)
C36 C35 H13 119.3
C34 C35 H13 119.3
C35 C36 C31 119.2(3)
C35 C36 H14 120.4
C31 C36 H14 120.4
C42 C37 C38 120.5(4)
C42 C37 C6 119.7(4)
C38 C37 C6 119.7(4)
C39 C38 C37 118.4(5)
C39 C38 C43 120.3(4)
C37 C38 C43 121.3(4)
C40 C39 C38 122.2(5)
C40 C39 H15 118.9
C38 C39 H15 118.9
C39 C40 C41 117.8(4)
C39 C40 C44 119.8(5)
C41 C40 C44 122.3(6)
C40 C41 C42 122.0(5)
C40 C41 H16 119.0
C42 C41 H16 119.0
C37 C42 C41 118.9(4)
C37 C42 C45 121.1(4)
C41 C42 C45 120.0(4)
C38 C43 H17 109.5
C38 C43 H18 109.5
H17 C43 H18 109.5
C38 C43 H19 109.5
H17 C43 H19 109.5
H18 C43 H19 109.5
C40 C44 H20 109.5
C40 C44 H21 109.5
H20 C44 H21 109.5
C40 C44 H22 109.5
H20 C44 H22 109.5
H21 C44 H22 109.5
C42 C45 H23 109.5
C42 C45 H24 109.5
H23 C45 H24 109.5
C42 C45 H25 109.5
H23 C45 H25 109.5
H24 C45 H25 109.5
C47 C46 C51 120.7(3)
C47 C46 C11 118.7(3)
C51 C46 C11 120.4(3)
C46 C47 C48 121.0(4)
C46 C47 H26 119.5
C48 C47 H26 119.5
C49 C48 C47 117.3(4)
C49 C48 C52 124.6(3)
C47 C48 C52 118.2(4)
C50 C49 C48 122.6(3)
C50 C49 H27 118.7
C48 C49 H27 118.7
C51 C50 C49 118.2(4)
C51 C50 C56 121.8(4)
C49 C50 C56 120.1(3)
C46 C51 C50 120.2(4)
C46 C51 H28 119.9
C50 C51 H28 119.9
C48 C52 C53 110.1(3)
C48 C52 C55 112.2(4)
C53 C52 C55 108.9(4)
C48 C52 C54 108.4(3)
C53 C52 C54 109.7(4)
C55 C52 C54 107.5(4)
C52 C53 H29 109.5
C52 C53 H30 109.5
H29 C53 H30 109.5
C52 C53 H31 109.5
H29 C53 H31 109.5
H30 C53 H31 109.5
C52 C54 H32 109.5
C52 C54 H33 109.5
H32 C54 H33 109.5
C52 C54 H34 109.5
H32 C54 H34 109.5
H33 C54 H34 109.5
C52 C55 H35 109.5
C52 C55 H36 109.5
H35 C55 H36 109.5
C52 C55 H37 109.5
H35 C55 H37 109.5
H36 C55 H37 109.5
C58 C56 C57 111.0(5)
C58 C56 C59 108.3(4)
C57 C56 C59 106.9(4)
C58 C56 C50 108.9(4)
C57 C56 C50 112.3(4)
C59 C56 C50 109.3(3)
C56 C57 H38 109.5
C56 C57 H39 109.5
H38 C57 H39 109.5
C56 C57 H40 109.5
H38 C57 H40 109.5
H39 C57 H40 109.5
C56 C58 H41 109.5
C56 C58 H42 109.5
H41 C58 H42 109.5
C56 C58 H43 109.5
H41 C58 H43 109.5
H42 C58 H43 109.5
C56 C59 H44 109.5
C56 C59 H45 109.5
H44 C59 H45 109.5
C56 C59 H46 109.5
H44 C59 H46 109.5
H45 C59 H46 109.5
C65 C60 C61 120.5(3)
C65 C60 C16 120.0(4)
C61 C60 C16 119.5(4)
C62 C61 C60 118.3(4)
C62 C61 C66 119.8(4)
C60 C61 C66 121.8(3)
C63 C62 C61 122.1(5)
C63 C62 H47 118.9
C61 C62 H47 118.9
C64 C63 C62 118.0(4)
C64 C63 C67 120.8(5)
C62 C63 C67 121.2(5)
C63 C64 C65 121.8(4)
C63 C64 H48 119.1
C65 C64 H48 119.1
C60 C65 C64 119.2(4)
C60 C65 C68 122.0(3)
C64 C65 C68 118.8(4)
C61 C66 H49 109.5
C61 C66 H50 109.5
H49 C66 H50 109.5
C61 C66 H51 109.5
H49 C66 H51 109.5
H50 C66 H51 109.5
C63 C67 H52 109.5
C63 C67 H53 109.5
H52 C67 H53 109.5
C63 C67 H54 109.5
H52 C67 H54 109.5
H53 C67 H54 109.5
C65 C68 H55 109.5
C65 C68 H56 109.5
H55 C68 H56 109.5
C65 C68 H57 109.5
H55 C68 H57 109.5
H56 C68 H57 109.5
Cl4 C69 Cl2 113.0(3)
Cl4 C69 Cl1 110.2(3)
Cl2 C69 Cl1 111.0(3)
Cl4 C69 Cl3 108.0(3)
Cl2 C69 Cl3 106.5(3)
Cl1 C69 Cl3 107.9(3)
Cl6 C70 Cl7 103.8(5)
Cl6 C70 Cl8 114.8(5)
Cl7 C70 Cl8 106.9(5)
Cl6 C70 Cl5 111.3(6)
Cl7 C70 Cl5 108.3(5)
Cl8 C70 Cl5 111.1(5)
Cl10 C71 Cl11 109.8(4)
Cl10 C71 Cl12 108.9(5)
Cl11 C71 Cl12 109.4(4)
Cl10 C71 Cl9 109.2(4)
Cl11 C71 Cl9 109.5(5)
Cl12 C71 Cl9 110.0(5)
Cl13 C72 Cl14 117.7(8)
Cl13 C72 Cl16 109.4(6)
Cl14 C72 Cl16 109.6(6)
Cl13 C72 Cl15 110.2(6)
Cl14 C72 Cl15 106.9(6)
Cl16 C72 Cl15 101.9(7)
Cl19 C73 Cl18 114.9(8)
Cl19 C73 Cl17 116.5(9)
Cl18 C73 Cl17 108.9(8)
Cl19 C73 Cl20 96.4(7)
Cl18 C73 Cl20 112.8(9)
Cl17 C73 Cl20 106.5(8)
Cl23 C74 Cl21 109.5(9)
Cl23 C74 Cl24 112.6(10)
Cl21 C74 Cl24 112.8(10)
Cl23 C74 Cl22 108.6(10)
Cl21 C74 Cl22 105.5(8)
Cl24 C74 Cl22 107.6(8)

loop_
_geom_bond_atom_site_label_1
_geom_bond_atom_site_label_2
_geom_bond_distance
Ni1 N1 1.928(3)
Ni1 N3 1.928(3)
Ni1 N2 1.937(3)
Ni1 N4 1.939(3)
P1 O1 1.487(3)
P1 C30 1.789(4)
P1 C1 1.797(4)
P1 C22 1.813(4)
N1 C2 1.367(5)
N1 C5 1.388(5)
N2 C7 1.379(5)
N2 C10 1.387(4)
N3 C12 1.373(4)
N3 C15 1.377(5)
N4 C20 1.369(5)
N4 C17 1.392(4)
S1 C24 1.738(4)
S1 C21 1.747(4)
S2 C29 1.738(3)
S2 C32 1.742(4)
C1 C20 1.376(5)
C1 C2 1.385(5)
C2 C3 1.447(5)
C3 C4 1.360(5)
C3 C21 1.452(5)
C4 C5 1.435(5)
C4 H1 0.9500
C5 C6 1.387(5)
C6 C7 1.392(5)
C6 C37 1.504(5)
C7 C8 1.443(5)
C8 C9 1.353(5)
C8 H2 0.9500
C9 C10 1.436(5)
C9 H3 0.9500
C10 C11 1.390(5)
C11 C12 1.396(5)
C11 C46 1.507(5)
C12 C13 1.441(5)
C13 C14 1.341(5)
C13 H4 0.9500
C14 C15 1.441(5)
C14 H5 0.9500
C15 C16 1.396(5)
C16 C17 1.373(5)
C16 C60 1.509(5)
C17 C18 1.445(5)
C18 C19 1.362(5)
C18 H6 0.9500
C19 C29 1.451(5)
C19 C20 1.453(5)
C21 C22 1.371(5)
C22 C23 1.443(5)
C23 C28 1.408(5)
C23 C24 1.414(5)
C24 C25 1.390(5)
C25 C26 1.388(6)
C25 H7 0.9500
C26 C27 1.394(6)
C26 H8 0.9500
C27 C28 1.380(6)
C27 H9 0.9500
C28 H10 0.9500
C29 C30 1.379(5)
C30 C31 1.444(5)
C31 C36 1.406(5)
C31 C32 1.416(5)
C32 C33 1.393(5)
C33 C34 1.383(6)
C33 H11 0.9500
C34 C35 1.409(6)
C34 H12 0.9500
C35 C36 1.377(6)
C35 H13 0.9500
C36 H14 0.9500
C37 C42 1.392(6)
C37 C38 1.405(6)
C38 C39 1.400(6)
C38 C43 1.518(8)
C39 C40 1.391(8)
C39 H15 0.9500
C40 C41 1.385(8)
C40 C44 1.506(6)
C41 C42 1.401(6)
C41 H16 0.9500
C42 C45 1.500(7)
C43 H17 0.9800
C43 H18 0.9800
C43 H19 0.9800
C44 H20 0.9800
C44 H21 0.9800
C44 H22 0.9800
C45 H23 0.9800
C45 H24 0.9800
C45 H25 0.9800
C46 C47 1.377(6)
C46 C51 1.394(6)
C47 C48 1.409(5)
C47 H26 0.9500
C48 C49 1.396(6)
C48 C52 1.532(6)
C49 C50 1.401(6)
C49 H27 0.9500
C50 C51 1.396(5)
C50 C56 1.545(6)
C51 H28 0.9500
C52 C53 1.531(6)
C52 C55 1.534(6)
C52 C54 1.542(6)
C53 H29 0.9800
C53 H30 0.9800
C53 H31 0.9800
C54 H32 0.9800
C54 H33 0.9800
C54 H34 0.9800
C55 H35 0.9800
C55 H36 0.9800
C55 H37 0.9800
C56 C58 1.522(7)
C56 C57 1.526(8)
C56 C59 1.540(6)
C57 H38 0.9800
C57 H39 0.9800
C57 H40 0.9800
C58 H41 0.9800
C58 H42 0.9800
C58 H43 0.9800
C59 H44 0.9800
C59 H45 0.9800
C59 H46 0.9800
C60 C65 1.388(6)
C60 C61 1.403(6)
C61 C62 1.401(6)
C61 C66 1.507(7)
C62 C63 1.386(8)
C62 H47 0.9500
C63 C64 1.384(8)
C63 C67 1.533(6)
C64 C65 1.399(6)
C64 H48 0.9500
C65 C68 1.503(7)
C66 H49 0.9800
C66 H50 0.9800
C66 H51 0.9800
C67 H52 0.9800
C67 H53 0.9800
C67 H54 0.9800
C68 H55 0.9800
C68 H56 0.9800
C68 H57 0.9800
C69 Cl4 1.731(5)
C69 Cl2 1.743(5)
C69 Cl1 1.762(5)
C69 Cl3 1.769(5)
C70 Cl6 1.693(9)
C70 Cl7 1.753(10)
C70 Cl8 1.751(9)
C70 Cl5 1.774(10)
C71 Cl10 1.760(7)
C71 Cl11 1.766(7)
C71 Cl12 1.773(8)
C71 Cl9 1.773(9)
C72 Cl13 1.619(13)
C72 Cl14 1.713(9)
C72 Cl16 1.812(13)
C72 Cl15 1.877(13)
C73 Cl19 1.657(13)
C73 Cl18 1.668(12)
C73 Cl17 1.678(13)
C73 Cl20 1.700(13)
C74 Cl23 1.708(15)
C74 Cl21 1.755(15)
C74 Cl24 1.753(14)
C74 Cl22 1.760(15)

loop_
_geom_torsion_atom_site_label_1
_geom_torsion_atom_site_label_2
_geom_torsion_atom_site_label_3
_geom_torsion_atom_site_label_4
_geom_torsion
O1 P1 C1 C20 -105.5(3)
C30 P1 C1 C20 15.9(4)
C22 P1 C1 C20 135.3(3)
O1 P1 C1 C2 74.7(3)
C30 P1 C1 C2 -163.9(3)
C22 P1 C1 C2 -44.5(3)
C5 N1 C2 C1 -176.9(4)
Ni1 N1 C2 C1 -4.0(6)
C5 N1 C2 C3 -3.1(4)
Ni1 N1 C2 C3 169.9(3)
C20 C1 C2 N1 18.6(6)
P1 C1 C2 N1 -161.6(3)
C20 C1 C2 C3 -154.6(4)
P1 C1 C2 C3 25.2(5)
N1 C2 C3 C4 0.6(4)
C1 C2 C3 C4 174.7(4)
N1 C2 C3 C21 -167.9(3)
C1 C2 C3 C21 6.3(6)
C2 C3 C4 C5 2.1(4)
C21 C3 C4 C5 168.8(4)
C2 N1 C5 C6 -170.5(4)
Ni1 N1 C5 C6 16.8(6)
C2 N1 C5 C4 4.4(4)
Ni1 N1 C5 C4 -168.3(3)
C3 C4 C5 C6 170.7(4)
C3 C4 C5 N1 -4.2(5)
N1 C5 C6 C7 0.2(6)
C4 C5 C6 C7 -174.0(4)
N1 C5 C6 C37 177.5(4)
C4 C5 C6 C37 3.3(6)
C10 N2 C7 C6 177.7(4)
Ni1 N2 C7 C6 -1.0(6)
C10 N2 C7 C8 0.0(4)
Ni1 N2 C7 C8 -178.8(3)
C5 C6 C7 N2 -8.1(6)
C37 C6 C7 N2 174.6(4)
C5 C6 C7 C8 169.3(4)
C37 C6 C7 C8 -7.9(6)
N2 C7 C8 C9 0.7(5)
C6 C7 C8 C9 -177.2(4)
C7 C8 C9 C10 -1.0(4)
C7 N2 C10 C11 172.6(4)
Ni1 N2 C10 C11 -8.7(6)
C7 N2 C10 C9 -0.6(4)
Ni1 N2 C10 C9 178.1(3)
C8 C9 C10 N2 1.0(5)
C8 C9 C10 C11 -172.2(4)
N2 C10 C11 C12 -4.6(6)
C9 C10 C11 C12 167.7(4)
N2 C10 C11 C46 -176.5(4)
C9 C10 C11 C46 -4.3(6)
C15 N3 C12 C11 -175.7(4)
Ni1 N3 C12 C11 3.4(6)
C15 N3 C12 C13 -0.8(4)
Ni1 N3 C12 C13 178.3(3)
C10 C11 C12 N3 7.4(6)
C46 C11 C12 N3 179.6(4)
C10 C11 C12 C13 -166.9(4)
C46 C11 C12 C13 5.3(6)
N3 C12 C13 C14 0.2(5)
C11 C12 C13 C14 175.4(4)
C12 C13 C14 C15 0.4(5)
C12 N3 C15 C16 -175.4(4)
Ni1 N3 C15 C16 5.6(6)
C12 N3 C15 C14 1.0(4)
Ni1 N3 C15 C14 -178.0(3)
C13 C14 C15 N3 -0.9(5)
C13 C14 C15 C16 175.6(4)
N3 C15 C16 C17 4.6(7)
C14 C15 C16 C17 -171.3(4)
N3 C15 C16 C60 178.6(4)
C14 C15 C16 C60 2.7(6)
C15 C16 C17 N4 -2.6(6)
C60 C16 C17 N4 -176.4(4)
C15 C16 C17 C18 168.5(4)
C60 C16 C17 C18 -5.3(6)
C20 N4 C17 C16 169.1(4)
Ni1 N4 C17 C16 -9.6(6)
C20 N4 C17 C18 -3.0(4)
Ni1 N4 C17 C18 178.2(3)
C16 C17 C18 C19 -168.4(4)
N4 C17 C18 C19 3.8(5)
C17 C18 C19 C29 173.8(4)
C17 C18 C19 C20 -2.9(4)
C17 N4 C20 C1 173.1(4)
Ni1 N4 C20 C1 -8.0(6)
C17 N4 C20 C19 1.2(4)
Ni1 N4 C20 C19 180.0(3)
C2 C1 C20 N4 -12.2(6)
P1 C1 C20 N4 168.0(3)
C2 C1 C20 C19 159.0(4)
P1 C1 C20 C19 -20.8(5)
C18 C19 C20 N4 1.1(4)
C29 C19 C20 N4 -175.9(3)
C18 C19 C20 C1 -171.2(4)
C29 C19 C20 C1 11.8(6)
C4 C3 C21 C22 -175.5(4)
C2 C3 C21 C22 -10.5(6)
C4 C3 C21 S1 -2.3(6)
C2 C3 C21 S1 162.8(3)
C24 S1 C21 C22 2.3(3)
C24 S1 C21 C3 -171.9(3)
C3 C21 C22 C23 170.1(4)
S1 C21 C22 C23 -3.6(4)
C3 C21 C22 P1 -17.3(5)
S1 C21 C22 P1 169.0(2)
O1 P1 C22 C21 -81.8(3)
C30 P1 C22 C21 150.5(3)
C1 P1 C22 C21 39.5(3)
O1 P1 C22 C23 88.9(4)
C30 P1 C22 C23 -38.8(4)
C1 P1 C22 C23 -149.7(4)
C21 C22 C23 C28 -172.1(4)
P1 C22 C23 C28 17.1(7)
C21 C22 C23 C24 3.3(5)
P1 C22 C23 C24 -167.5(3)
C28 C23 C24 C25 -1.2(6)
C22 C23 C24 C25 -177.2(4)
C28 C23 C24 S1 174.5(3)
C22 C23 C24 S1 -1.5(4)
C21 S1 C24 C25 175.2(4)
C21 S1 C24 C23 -0.4(3)
C23 C24 C25 C26 1.4(7)
S1 C24 C25 C26 -173.7(4)
C24 C25 C26 C27 -0.3(7)
C25 C26 C27 C28 -1.1(7)
C26 C27 C28 C23 1.3(7)
C24 C23 C28 C27 -0.2(6)
C22 C23 C28 C27 174.9(4)
C18 C19 C29 C30 -174.7(4)
C20 C19 C29 C30 1.5(6)
C18 C19 C29 S2 -2.8(6)
C20 C19 C29 S2 173.3(3)
C32 S2 C29 C30 3.1(3)
C32 S2 C29 C19 -169.7(3)
C19 C29 C30 C31 167.3(4)
S2 C29 C30 C31 -5.2(4)
C19 C29 C30 P1 -3.8(6)
S2 C29 C30 P1 -176.3(2)
O1 P1 C30 C29 119.5(3)
C1 P1 C30 C29 -3.8(4)
C22 P1 C30 C29 -112.9(3)
O1 P1 C30 C31 -50.3(4)
C1 P1 C30 C31 -173.6(3)
C22 P1 C30 C31 77.3(4)
C29 C30 C31 C36 -171.9(4)
P1 C30 C31 C36 -1.4(6)
C29 C30 C31 C32 5.0(5)
P1 C30 C31 C32 175.5(3)
C36 C31 C32 C33 -4.5(6)
C30 C31 C32 C33 178.2(3)
C36 C31 C32 S2 174.7(3)
C30 C31 C32 S2 -2.6(4)
C29 S2 C32 C33 178.9(4)
C29 S2 C32 C31 -0.2(3)
C31 C32 C33 C34 2.0(6)
S2 C32 C33 C34 -177.0(3)
C32 C33 C34 C35 1.1(6)
C33 C34 C35 C36 -1.8(6)
C34 C35 C36 C31 -0.7(6)
C32 C31 C36 C35 3.7(6)
C30 C31 C36 C35 -179.5(4)
C5 C6 C37 C42 102.2(4)
C7 C6 C37 C42 -80.5(5)
C5 C6 C37 C38 -75.2(5)
C7 C6 C37 C38 102.2(4)
C42 C37 C38 C39 -4.0(6)
C6 C37 C38 C39 173.3(3)
C42 C37 C38 C43 174.9(4)
C6 C37 C38 C43 -7.8(6)
C37 C38 C39 C40 1.3(6)
C43 C38 C39 C40 -177.6(4)
C38 C39 C40 C41 2.2(6)
C38 C39 C40 C44 -177.2(4)
C39 C40 C41 C42 -3.1(6)
C44 C40 C41 C42 176.3(4)
C38 C37 C42 C41 3.2(5)
C6 C37 C42 C41 -174.1(3)
C38 C37 C42 C45 -177.8(4)
C6 C37 C42 C45 4.9(5)
C40 C41 C42 C37 0.5(6)
C40 C41 C42 C45 -178.6(4)
C10 C11 C46 C47 71.2(5)
C12 C11 C46 C47 -101.2(4)
C10 C11 C46 C51 -114.3(4)
C12 C11 C46 C51 73.3(5)
C51 C46 C47 C48 -1.2(5)
C11 C46 C47 C48 173.3(3)
C46 C47 C48 C49 1.1(5)
C46 C47 C48 C52 -178.6(3)
C47 C48 C49 C50 0.2(5)
C52 C48 C49 C50 179.9(3)
C48 C49 C50 C51 -1.4(5)
C48 C49 C50 C56 179.5(3)
C47 C46 C51 C50 -0.1(5)
C11 C46 C51 C50 -174.5(3)
C49 C50 C51 C46 1.3(5)
C56 C50 C51 C46 -179.6(3)
C49 C48 C52 C53 -121.1(4)
C47 C48 C52 C53 58.5(5)
C49 C48 C52 C55 0.3(5)
C47 C48 C52 C55 180.0(4)
C49 C48 C52 C54 118.9(4)
C47 C48 C52 C54 -61.4(5)
C51 C50 C56 C58 -114.4(5)
C49 C50 C56 C58 64.7(6)
C51 C50 C56 C57 9.0(6)
C49 C50 C56 C57 -171.9(4)
C51 C50 C56 C59 127.5(4)
C49 C50 C56 C59 -53.5(5)
C17 C16 C60 C65 -109.0(4)
C15 C16 C60 C65 77.0(5)
C17 C16 C60 C61 73.5(5)
C15 C16 C60 C61 -100.5(4)
C65 C60 C61 C62 2.7(5)
C16 C60 C61 C62 -179.9(3)
C65 C60 C61 C66 -175.0(3)
C16 C60 C61 C66 2.4(5)
C60 C61 C62 C63 -0.9(6)
C66 C61 C62 C63 176.8(4)
C61 C62 C63 C64 -2.6(7)
C61 C62 C63 C67 178.5(5)
C62 C63 C64 C65 4.4(7)
C67 C63 C64 C65 -176.7(5)
C61 C60 C65 C64 -0.9(6)
C16 C60 C65 C64 -178.4(3)
C61 C60 C65 C68 179.9(4)
C16 C60 C65 C68 2.5(5)
C63 C64 C65 C60 -2.7(6)
C63 C64 C65 C68 176.4(4)
